data_7029100
loop_
_publ_author_name
'K\"onig, Sonja N'
'Chilton, Nicholas F.'
'Maichle-M\"ossmer, C\"acilia'
'Pineda, Eufemio Moreno'
'Pugh, Thomas'
'Anwander, Reiner'
'Layfield, Richard A.'

_publ_section_title
;
 Fast magnetic relaxation in an octahedral dysprosium
 tetramethyl-aluminate complex.
;
_journal_issue 8
_journal_name_full 'Dalton transactions (Cambridge, England : 2003)'
_journal_page_first 3035
_journal_page_last 3038
_journal_paper_doi 10.1039/c3dt52337c
_journal_volume 43
_journal_year 2014
_chemical_formula_sum 'C12 H36 Al3 Dy'
_chemical_formula_weight 423.85
_chemical_name_systematic
;
  ?
;
_space_group_IT_number 14
_symmetry_cell_setting monoclinic
_symmetry_space_group_name_Hall '-P 2ybc'
_symmetry_space_group_name_H-M 'P 1 21/c 1'
_atom_sites_solution_hydrogens geom
_atom_sites_solution_primary direct
_atom_sites_solution_secondary difmap
_audit_creation_method SHELXL-97
_cell_angle_alpha 90.00
_cell_angle_beta 92.518(4)
_cell_angle_gamma 90.00
_cell_formula_units_Z 8
_cell_length_a 7.3556(10)
_cell_length_b 17.681(2)
_cell_length_c 32.162(4)
_cell_measurement_reflns_used 9913
_cell_measurement_temperature 100(2)
_cell_measurement_theta_max 56.58
_cell_measurement_theta_min 4.607
_cell_volume 4178.8(9)
_computing_cell_refinement SAINT
_computing_data_collection COSMO
_computing_data_reduction SAINT
_computing_structure_refinement 'SHELXL-97 (Sheldrick, 1997)'
_computing_structure_solution 'SHELXS-97 (Sheldrick, 1990)'
_diffrn_ambient_temperature 100(2)
_diffrn_measured_fraction_theta_full 0.996
_diffrn_measured_fraction_theta_max 0.996
_diffrn_measurement_device_type 'APEX II DUO'
_diffrn_measurement_method omega/phi
_diffrn_radiation_monochromator multilayer
_diffrn_radiation_source 'Imus-focus sealed tube'
_diffrn_radiation_type MoK\a
_diffrn_radiation_wavelength 0.71073
_diffrn_reflns_av_R_equivalents 0.0301
_diffrn_reflns_av_sigmaI/netI 0.0294
_diffrn_reflns_limit_h_max 9
_diffrn_reflns_limit_h_min -9
_diffrn_reflns_limit_k_max 23
_diffrn_reflns_limit_k_min -23
_diffrn_reflns_limit_l_max 33
_diffrn_reflns_limit_l_min -42
_diffrn_reflns_number 40025
_diffrn_reflns_theta_full 28.31
_diffrn_reflns_theta_max 28.31
_diffrn_reflns_theta_min 1.27
_exptl_absorpt_coefficient_mu 3.685
_exptl_absorpt_correction_T_max 0.95008
_exptl_absorpt_correction_T_min 0.92784
_exptl_absorpt_correction_type numerical
_exptl_absorpt_process_details sadabs
_exptl_crystal_colour colourless
_exptl_crystal_density_diffrn 1.347
_exptl_crystal_density_method 'not measured'
_exptl_crystal_description block
_exptl_crystal_F_000 1704
_exptl_crystal_size_max 0.342
_exptl_crystal_size_mid 0.288
_exptl_crystal_size_min 0.18
_refine_diff_density_max 0.602
_refine_diff_density_min -0.730
_refine_diff_density_rms 0.106
_refine_ls_extinction_method none
_refine_ls_goodness_of_fit_ref 1.082
_refine_ls_hydrogen_treatment constr
_refine_ls_matrix_type full
_refine_ls_number_parameters 313
_refine_ls_number_reflns 10367
_refine_ls_number_restraints 0
_refine_ls_restrained_S_all 1.082
_refine_ls_R_factor_all 0.0292
_refine_ls_R_factor_gt 0.0258
_refine_ls_shift/su_max 0.008
_refine_ls_shift/su_mean 0.000
_refine_ls_structure_factor_coef Fsqd
_refine_ls_weighting_details 'calc w=1/[\s^2^(Fo^2^)+(0.0169P)^2^+7.2515P] where P=(Fo^2^+2Fc^2^)/3'
_refine_ls_weighting_scheme calc
_refine_ls_wR_factor_gt 0.0554
_refine_ls_wR_factor_ref 0.0566
_reflns_number_gt 9589
_reflns_number_total 10367
_reflns_threshold_expression >2sigma(I)
_cod_data_source_file c3dt52337c.txt
_cod_data_source_block mo_sk264_0m
_cod_original_cell_volume 4178.7(9)
_cod_original_sg_symbol_H-M P21/c
_cod_database_code 7029100

loop_
_symmetry_equiv_pos_as_xyz
'x, y, z'
'-x, y+1/2, -z+1/2'
'-x, -y, -z'
'x, -y-1/2, z-1/2'

loop_
_atom_site_label
_atom_site_type_symbol
_atom_site_fract_x
_atom_site_fract_y
_atom_site_fract_z
_atom_site_U_iso_or_equiv
_atom_site_adp_type
_atom_site_occupancy
_atom_site_symmetry_multiplicity
_atom_site_calc_flag
_atom_site_refinement_flags
Dy1 Dy 0.454570(17) 0.098107(6) 0.650519(4) 0.01326(4) Uani 1 1 d .
Dy2 Dy 0.107422(17) -0.366023(7) 0.596457(4) 0.01497(4) Uani 1 1 d .
Al1 Al 0.69095(12) 0.23923(5) 0.66858(3) 0.01904(17) Uani 1 1 d .
Al2 Al 0.39748(13) -0.01091(5) 0.72313(3) 0.02059(18) Uani 1 1 d .
Al3 Al 0.26759(13) 0.07276(5) 0.56356(3) 0.02141(18) Uani 1 1 d .
Al5 Al -0.10153(13) -0.24308(5) 0.64210(3) 0.02313(19) Uani 1 1 d .
Al6 Al 0.28841(14) -0.32414(6) 0.51529(3) 0.0283(2) Uani 1 1 d .
Al4 Al 0.11380(13) -0.52798(5) 0.63141(3) 0.01961(18) Uani 1 1 d .
C1 C 0.4689(4) 0.20714(15) 0.70196(9) 0.0214(6) Uani 1 1 d .
H1A H 0.4578 0.2410 0.7258 0.032 Uiso 1 1 calc R
H1B H 0.4859 0.1551 0.7119 0.032 Uiso 1 1 calc R
H1C H 0.3581 0.2101 0.6840 0.032 Uiso 1 1 calc R
C2 C 0.7327(4) 0.15856(16) 0.62239(9) 0.0213(6) Uani 1 1 d .
H2A H 0.6213 0.1530 0.6048 0.032 Uiso 1 1 calc R
H2B H 0.7639 0.1099 0.6354 0.032 Uiso 1 1 calc R
H2C H 0.8324 0.1750 0.6053 0.032 Uiso 1 1 calc R
C3 C 0.9112(4) 0.23604(18) 0.70571(10) 0.0270(7) Uani 1 1 d .
H3A H 1.0180 0.2482 0.6898 0.041 Uiso 1 1 calc R
H3B H 0.9251 0.1853 0.7177 0.041 Uiso 1 1 calc R
H3C H 0.9000 0.2731 0.7281 0.041 Uiso 1 1 calc R
C4 C 0.6247(5) 0.33596(18) 0.64158(12) 0.0351(8) Uani 1 1 d .
H4A H 0.6105 0.3749 0.6629 0.053 Uiso 1 1 calc R
H4B H 0.5099 0.3300 0.6253 0.053 Uiso 1 1 calc R
H4C H 0.7209 0.3511 0.6231 0.053 Uiso 1 1 calc R
C5 C 0.6482(4) 0.01682(16) 0.69938(9) 0.0212(6) Uani 1 1 d .
H5A H 0.7459 -0.0080 0.7160 0.032 Uiso 1 1 calc R
H5B H 0.6654 0.0718 0.7005 0.032 Uiso 1 1 calc R
H5C H 0.6513 -0.0002 0.6704 0.032 Uiso 1 1 calc R
C6 C 0.1904(4) 0.04157(15) 0.68720(9) 0.0188(6) Uani 1 1 d .
H6A H 0.2032 0.0289 0.6578 0.028 Uiso 1 1 calc R
H6B H 0.1990 0.0965 0.6908 0.028 Uiso 1 1 calc R
H6C H 0.0720 0.0240 0.6961 0.028 Uiso 1 1 calc R
C7 C 0.3707(6) -0.12086(18) 0.71691(13) 0.0430(9) Uani 1 1 d .
H7A H 0.4765 -0.1462 0.7302 0.064 Uiso 1 1 calc R
H7B H 0.3623 -0.1339 0.6873 0.064 Uiso 1 1 calc R
H7C H 0.2599 -0.1374 0.7301 0.064 Uiso 1 1 calc R
C8 C 0.3897(5) 0.0334(2) 0.77903(10) 0.0367(8) Uani 1 1 d .
H8A H 0.4141 -0.0060 0.8000 0.055 Uiso 1 1 calc R
H8B H 0.2690 0.0552 0.7828 0.055 Uiso 1 1 calc R
H8C H 0.4821 0.0732 0.7822 0.055 Uiso 1 1 calc R
C9 C 0.4457(4) -0.00340(16) 0.59459(9) 0.0231(6) Uani 1 1 d .
H9A H 0.3960 -0.0178 0.6212 0.035 Uiso 1 1 calc R
H9B H 0.5646 0.0207 0.5996 0.035 Uiso 1 1 calc R
H9C H 0.4595 -0.0486 0.5774 0.035 Uiso 1 1 calc R
C10 C 0.2465(4) 0.16977(16) 0.60049(9) 0.0219(6) Uani 1 1 d .
H10A H 0.1670 0.2067 0.5860 0.033 Uiso 1 1 calc R
H10B H 0.3675 0.1919 0.6056 0.033 Uiso 1 1 calc R
H10C H 0.1951 0.1561 0.6271 0.033 Uiso 1 1 calc R
C11 C 0.0264(5) 0.02506(18) 0.55941(10) 0.0293(7) Uani 1 1 d .
H11A H -0.0605 0.0596 0.5453 0.044 Uiso 1 1 calc R
H11B H -0.0139 0.0138 0.5874 0.044 Uiso 1 1 calc R
H11C H 0.0332 -0.0220 0.5434 0.044 Uiso 1 1 calc R
C12 C 0.3818(6) 0.1047(2) 0.51225(10) 0.0380(8) Uani 1 1 d .
H12A H 0.3630 0.0657 0.4909 0.057 Uiso 1 1 calc R
H12B H 0.5125 0.1122 0.5180 0.057 Uiso 1 1 calc R
H12C H 0.3268 0.1523 0.5024 0.057 Uiso 1 1 calc R
C13 C 0.3423(4) -0.46333(16) 0.61803(9) 0.0222(6) Uani 1 1 d .
H13A H 0.4531 -0.4917 0.6259 0.033 Uiso 1 1 calc R
H13B H 0.3407 -0.4159 0.6337 0.033 Uiso 1 1 calc R
H13C H 0.3403 -0.4522 0.5882 0.033 Uiso 1 1 calc R
C14 C -0.1194(4) -0.46593(15) 0.61477(9) 0.0203(6) Uani 1 1 d .
H14A H -0.1189 -0.4531 0.5851 0.030 Uiso 1 1 calc R
H14B H -0.1212 -0.4194 0.6313 0.030 Uiso 1 1 calc R
H14C H -0.2276 -0.4962 0.6201 0.030 Uiso 1 1 calc R
C15 C 0.1143(5) -0.61647(18) 0.59458(11) 0.0314(7) Uani 1 1 d .
H15A H 0.1829 -0.6576 0.6084 0.047 Uiso 1 1 calc R
H15B H 0.1715 -0.6031 0.5686 0.047 Uiso 1 1 calc R
H15C H -0.0112 -0.6329 0.5884 0.047 Uiso 1 1 calc R
C16 C 0.1174(5) -0.54362(18) 0.69223(10) 0.0304(7) Uani 1 1 d .
H16A H 0.0075 -0.5710 0.6996 0.046 Uiso 1 1 calc R
H16B H 0.1214 -0.4945 0.7063 0.046 Uiso 1 1 calc R
H16C H 0.2252 -0.5732 0.7009 0.046 Uiso 1 1 calc R
C17 C -0.1442(4) -0.27258(16) 0.57938(10) 0.0234(6) Uani 1 1 d .
H17A H -0.1827 -0.3256 0.5773 0.035 Uiso 1 1 calc R
H17B H -0.0309 -0.2659 0.5649 0.035 Uiso 1 1 calc R
H17C H -0.2390 -0.2401 0.5666 0.035 Uiso 1 1 calc R
C18 C 0.1122(4) -0.30776(16) 0.66819(9) 0.0229(6) Uani 1 1 d .
H18A H 0.1374 -0.2921 0.6971 0.034 Uiso 1 1 calc R
H18B H 0.2213 -0.3002 0.6522 0.034 Uiso 1 1 calc R
H18C H 0.0783 -0.3614 0.6675 0.034 Uiso 1 1 calc R
C19 C -0.3220(5) -0.2720(2) 0.67022(11) 0.0346(8) Uani 1 1 d .
H19A H -0.2991 -0.2690 0.7004 0.052 Uiso 1 1 calc R
H19B H -0.3557 -0.3240 0.6625 0.052 Uiso 1 1 calc R
H19C H -0.4214 -0.2377 0.6618 0.052 Uiso 1 1 calc R
C20 C -0.0322(6) -0.13587(18) 0.64248(14) 0.0425(9) Uani 1 1 d .
H20A H -0.1270 -0.1063 0.6276 0.064 Uiso 1 1 calc R
H20B H 0.0833 -0.1298 0.6288 0.064 Uiso 1 1 calc R
H20C H -0.0182 -0.1180 0.6713 0.064 Uiso 1 1 calc R
C21 C 0.3432(4) -0.27267(17) 0.57280(9) 0.0233(6) Uani 1 1 d .
H21A H 0.4294 -0.2311 0.5695 0.035 Uiso 1 1 calc R
H21B H 0.3959 -0.3099 0.5924 0.035 Uiso 1 1 calc R
H21C H 0.2299 -0.2528 0.5835 0.035 Uiso 1 1 calc R
C22 C 0.0997(4) -0.41100(16) 0.52168(9) 0.0230(6) Uani 1 1 d .
H22A H -0.0141 -0.3899 0.5314 0.034 Uiso 1 1 calc R
H22B H 0.1482 -0.4481 0.5419 0.034 Uiso 1 1 calc R
H22C H 0.0764 -0.4358 0.4947 0.034 Uiso 1 1 calc R
C23 C 0.5146(6) -0.3727(3) 0.49851(13) 0.0531(12) Uani 1 1 d .
H23A H 0.4909 -0.4007 0.4725 0.080 Uiso 1 1 calc R
H23B H 0.5583 -0.4077 0.5204 0.080 Uiso 1 1 calc R
H23C H 0.6071 -0.3339 0.4943 0.080 Uiso 1 1 calc R
C24 C 0.1662(6) -0.2472(2) 0.47981(11) 0.0488(11) Uani 1 1 d .
H24A H 0.2232 -0.1978 0.4851 0.073 Uiso 1 1 calc R
H24B H 0.0372 -0.2446 0.4861 0.073 Uiso 1 1 calc R
H24C H 0.1772 -0.2608 0.4505 0.073 Uiso 1 1 calc R

loop_
_atom_site_aniso_label
_atom_site_aniso_U_11
_atom_site_aniso_U_22
_atom_site_aniso_U_33
_atom_site_aniso_U_23
_atom_site_aniso_U_13
_atom_site_aniso_U_12
Dy1 0.01471(6) 0.01326(6) 0.01192(6) -0.00025(4) 0.00171(5) 0.00083(4)
Dy2 0.01403(7) 0.01709(6) 0.01374(6) 0.00204(4) -0.00016(5) -0.00200(4)
Al1 0.0154(4) 0.0169(4) 0.0250(5) 0.0006(3) 0.0027(4) -0.0019(3)
Al2 0.0251(5) 0.0197(4) 0.0172(4) 0.0044(3) 0.0039(4) 0.0005(3)
Al3 0.0241(5) 0.0251(4) 0.0149(4) -0.0015(3) -0.0005(4) -0.0006(4)
Al5 0.0223(5) 0.0179(4) 0.0293(5) -0.0041(3) 0.0020(4) -0.0018(3)
Al6 0.0268(5) 0.0426(5) 0.0155(4) 0.0046(4) 0.0004(4) -0.0126(4)
Al4 0.0239(5) 0.0176(4) 0.0171(4) 0.0023(3) -0.0016(4) 0.0000(3)
C1 0.0221(15) 0.0190(13) 0.0233(15) -0.0089(11) 0.0048(12) -0.0013(11)
C2 0.0186(14) 0.0266(14) 0.0192(14) 0.0023(11) 0.0062(12) -0.0027(11)
C3 0.0198(15) 0.0287(15) 0.0325(18) -0.0073(13) -0.0002(13) 0.0020(12)
C4 0.036(2) 0.0215(15) 0.048(2) 0.0090(14) -0.0004(17) -0.0014(14)
C5 0.0217(15) 0.0263(14) 0.0156(14) 0.0026(11) 0.0012(11) 0.0065(11)
C6 0.0159(14) 0.0169(12) 0.0242(15) -0.0018(11) 0.0063(11) -0.0024(10)
C7 0.049(2) 0.0233(16) 0.057(3) 0.0124(16) 0.005(2) 0.0018(15)
C8 0.037(2) 0.055(2) 0.0185(16) 0.0026(15) 0.0045(14) 0.0011(17)
C9 0.0290(17) 0.0216(13) 0.0188(14) -0.0064(11) 0.0040(12) 0.0028(12)
C10 0.0234(15) 0.0203(13) 0.0216(15) 0.0011(11) -0.0048(12) 0.0027(11)
C11 0.0289(18) 0.0335(16) 0.0251(16) -0.0045(13) -0.0035(14) -0.0039(13)
C12 0.047(2) 0.048(2) 0.0200(17) 0.0038(15) 0.0044(15) -0.0013(17)
C13 0.0188(15) 0.0267(14) 0.0211(15) 0.0021(11) -0.0004(12) 0.0031(11)
C14 0.0202(15) 0.0174(12) 0.0235(15) 0.0023(11) 0.0031(12) -0.0037(11)
C15 0.0341(19) 0.0248(15) 0.0352(19) -0.0049(13) -0.0001(15) 0.0038(13)
C16 0.0350(19) 0.0320(16) 0.0239(16) 0.0070(13) -0.0023(14) -0.0053(14)
C17 0.0168(14) 0.0221(14) 0.0312(17) 0.0053(12) -0.0003(12) 0.0009(11)
C18 0.0273(16) 0.0239(14) 0.0174(14) -0.0019(11) -0.0004(12) -0.0036(12)
C19 0.0274(18) 0.0413(19) 0.036(2) -0.0078(15) 0.0094(15) -0.0017(14)
C20 0.045(2) 0.0217(16) 0.061(3) -0.0066(16) 0.001(2) -0.0040(15)
C21 0.0180(15) 0.0288(15) 0.0231(15) 0.0044(12) 0.0005(12) -0.0085(12)
C22 0.0269(16) 0.0267(14) 0.0150(14) -0.0015(11) -0.0018(12) -0.0013(12)
C23 0.040(2) 0.084(3) 0.036(2) -0.018(2) 0.0189(19) -0.016(2)
C24 0.066(3) 0.051(2) 0.0283(19) 0.0208(17) -0.0162(19) -0.029(2)

loop_
_atom_type_symbol
_atom_type_description
_atom_type_scat_dispersion_real
_atom_type_scat_dispersion_imag
_atom_type_scat_source
C C 0.0033 0.0016 'International Tables Vol C Tables 4.2.6.8 and 6.1.1.4'
Al Al 0.0645 0.0514 'International Tables Vol C Tables 4.2.6.8 and 6.1.1.4'
Dy Dy -0.1892 4.4098 'International Tables Vol C Tables 4.2.6.8 and 6.1.1.4'
H H 0.0000 0.0000 'International Tables Vol C Tables 4.2.6.8 and 6.1.1.4'

loop_
_geom_angle_atom_site_label_1
_geom_angle_atom_site_label_2
_geom_angle_atom_site_label_3
_geom_angle
Al2 Dy1 Al1 117.36(3)
Al2 Dy1 Al3 121.75(3)
Al1 Dy1 Al3 120.81(2)
Al5 Dy2 Al6 118.68(3)
Al5 Dy2 Al4 118.94(3)
Al6 Dy2 Al4 122.32(3)
C2 Dy1 C10 92.15(10)
C2 Dy1 C6 173.23(10)
C10 Dy1 C6 92.25(10)
C2 Dy1 C5 91.16(10)
C10 Dy1 C5 175.38(10)
C6 Dy1 C5 84.75(9)
C2 Dy1 C1 84.28(9)
C10 Dy1 C1 92.36(10)
C6 Dy1 C1 90.40(9)
C5 Dy1 C1 91.18(10)
C2 Dy1 C9 92.39(10)
C10 Dy1 C9 84.65(9)
C6 Dy1 C9 93.14(10)
C5 Dy1 C9 91.99(10)
C1 Dy1 C9 175.45(10)
C4 Al1 C3 118.21(15)
C4 Al1 C1 106.32(14)
C3 Al1 C1 108.89(14)
C4 Al1 C2 108.67(14)
C3 Al1 C2 105.57(13)
C1 Al1 C2 108.95(11)
C4 Al1 Dy1 119.57(12)
C3 Al1 Dy1 122.21(10)
C1 Al1 Dy1 54.91(8)
C2 Al1 Dy1 54.07(8)
C7 Al2 C8 118.79(17)
C7 Al2 C5 106.36(15)
C8 Al2 C5 107.66(15)
C7 Al2 C6 108.42(15)
C8 Al2 C6 106.22(14)
C5 Al2 C6 109.15(12)
C7 Al2 Dy1 124.08(13)
C8 Al2 Dy1 117.13(12)
C5 Al2 Dy1 54.64(8)
C6 Al2 Dy1 54.63(8)
C11 Al3 C12 118.96(16)
C11 Al3 C10 107.51(14)
C12 Al3 C10 106.57(15)
C11 Al3 C9 107.45(14)
C12 Al3 C9 107.60(15)
C10 Al3 C9 108.40(12)
C11 Al3 Dy1 119.21(10)
C12 Al3 Dy1 121.82(12)
C10 Al3 Dy1 53.87(8)
C9 Al3 Dy1 54.56(8)
C19 Al5 C20 118.01(17)
C19 Al5 C18 107.15(15)
C20 Al5 C18 109.58(16)
C19 Al5 C17 106.72(14)
C20 Al5 C17 105.94(16)
C18 Al5 C17 109.20(12)
C19 Al5 Dy2 118.50(11)
C20 Al5 Dy2 123.43(13)
C18 Al5 Dy2 54.65(8)
C17 Al5 Dy2 54.58(8)
C24 Al6 C23 120.9(2)
C24 Al6 C21 106.15(16)
C23 Al6 C21 107.52(16)
C24 Al6 C22 106.09(15)
C23 Al6 C22 106.25(17)
C21 Al6 C22 109.71(12)
C24 Al6 Dy2 117.08(14)
C23 Al6 Dy2 122.05(15)
C21 Al6 Dy2 54.93(8)
C22 Al6 Dy2 54.82(8)
C15 Al4 C16 119.07(15)
C15 Al4 C14 106.72(14)
C16 Al4 C14 107.64(14)
C15 Al4 C13 106.77(14)
C16 Al4 C13 107.71(14)
C14 Al4 C13 108.59(12)
C15 Al4 Dy2 121.47(11)
C16 Al4 Dy2 119.46(10)
C14 Al4 Dy2 54.37(8)
C13 Al4 Dy2 54.27(8)
Al1 C1 Dy1 83.19(9)
Al1 C2 Dy1 83.52(10)
Al2 C5 Dy1 82.98(10)
Al2 C6 Dy1 82.93(10)
Al3 C9 Dy1 83.09(9)
Al3 C10 Dy1 83.81(10)
Al4 C13 Dy2 83.22(10)
Al4 C14 Dy2 83.29(10)
Al5 C17 Dy2 82.87(10)
Al5 C18 Dy2 82.89(10)
Al6 C21 Dy2 82.76(10)
Al6 C22 Dy2 82.83(10)

loop_
_geom_bond_atom_site_label_1
_geom_bond_atom_site_label_2
_geom_bond_distance
Dy1 C2 2.512(3)
Dy1 C10 2.514(3)
Dy1 C6 2.523(3)
Dy1 C5 2.523(3)
Dy1 C1 2.540(3)
Dy1 C9 2.540(3)
Dy1 Al2 3.0712(9)
Dy1 Al1 3.0818(9)
Dy1 Al3 3.0946(9)
Dy2 C13 2.514(3)
Dy2 C14 2.517(3)
Dy2 C17 2.523(3)
Dy2 C18 2.526(3)
Dy2 C22 2.531(3)
Dy2 C21 2.535(3)
Dy2 Al5 3.0725(9)
Dy2 Al6 3.0727(10)
Dy2 Al4 3.0757(9)
Al1 C4 1.970(3)
Al1 C3 1.971(3)
Al1 C1 2.073(3)
Al1 C2 2.092(3)
Al2 C7 1.963(3)
Al2 C8 1.964(3)
Al2 C5 2.086(3)
Al2 C6 2.088(3)
Al3 C11 1.963(3)
Al3 C12 1.967(4)
Al3 C10 2.096(3)
Al3 C9 2.100(3)
Al5 C19 1.959(3)
Al5 C20 1.963(3)
Al5 C18 2.090(3)
Al5 C17 2.094(3)
Al6 C24 1.968(4)
Al6 C23 1.969(4)
Al6 C21 2.085(3)
Al6 C22 2.086(3)
Al4 C15 1.962(3)
Al4 C16 1.975(3)
Al4 C14 2.086(3)
Al4 C13 2.093(3)
